data_4333419
loop_
_publ_author_name
'Chaudhuri, Phalguni'
'Weyherm\"uller, Thomas'
'Wagner, Rita'
'Khanra, Sumit'
'Biswas, Biplab'
'Bothe, Eberhard'
'Bill, Eckhard'

_publ_section_title
;
 Tridentate Facial Ligation of Tris(pyridine-2-aldoximato)nickel(II) and
 Tris(imidazole-2-aldoximato)nickel(II) To Generate NiIIFeIIINiII,
 MnIIINiII, NiIINiII, and ZnIINiIIand the Electrooxidized MnIVNiII,
 NiIINiIII, and ZnIINiIIISpecies:&#x00A0; A Magnetostructural,
 Electrochemical, and EPR Spectroscopic Study
;
_journal_issue 21
_journal_name_full 'Inorganic Chemistry'
_journal_page_first 9003
_journal_page_last 9016
_journal_paper_doi 10.1021/ic701073j
_journal_volume 46
_journal_year 2007
_chemical_formula_moiety '[C24 H39 N12 Ni2 O3]+, (Cl O4)-, 1.5 H2O'
_chemical_formula_sum 'C24 H42 Cl N12 Ni2 O8.5'
_chemical_formula_weight 787.57
_chemical_name_systematic
;
  ?
;
_space_group_IT_number 15
_symmetry_cell_setting monoclinic
_symmetry_space_group_name_Hall '-C 2yc'
_symmetry_space_group_name_H-M 'C 1 2/c 1'
_atom_sites_solution_hydrogens geom
_atom_sites_solution_primary direct
_atom_sites_solution_secondary difmap
_audit_creation_method SHELXL-97
_cell_angle_alpha 90.00
_cell_angle_beta 104.911(4)
_cell_angle_gamma 90.00
_cell_formula_units_Z 8
_cell_length_a 17.8083(4)
_cell_length_b 15.7015(4)
_cell_length_c 24.5793(6)
_cell_measurement_temperature 100(2)
_cell_volume 6641.4(3)
_computing_cell_refinement 'Nonius Collect Software'
_computing_data_collection 'Nonius Collect Software'
_computing_data_reduction 'Nonius Collect Software'
_computing_structure_refinement 'SHELXL-97 (Sheldrick, 1997)'
_computing_structure_solution 'SHELXS-97 (Sheldrick, 1990)'
_diffrn_ambient_temperature 100(2)
_diffrn_measured_fraction_theta_full 0.998
_diffrn_measured_fraction_theta_max 0.998
_diffrn_measurement_device_type 'Nonius Kappa-CCD'
_diffrn_measurement_method '1699 images at 0.5 deg. stepwise rotation in omega and phi, 35 sec./frame'
_diffrn_radiation_monochromator graphite
_diffrn_radiation_source 'rotating anode, 50 kV, 80 mA'
_diffrn_radiation_type MoK\a
_diffrn_radiation_wavelength 0.71073
_diffrn_reflns_av_R_equivalents 0.0356
_diffrn_reflns_av_sigmaI/netI 0.0214
_diffrn_reflns_limit_h_max 26
_diffrn_reflns_limit_h_min -26
_diffrn_reflns_limit_k_max 23
_diffrn_reflns_limit_k_min -23
_diffrn_reflns_limit_l_max 37
_diffrn_reflns_limit_l_min -35
_diffrn_reflns_number 77523
_diffrn_reflns_theta_full 32.50
_diffrn_reflns_theta_max 32.50
_diffrn_reflns_theta_min 3.36
_exptl_absorpt_coefficient_mu 1.281
_exptl_absorpt_correction_type multi-scan
_exptl_crystal_colour orange
_exptl_crystal_density_diffrn 1.575
_exptl_crystal_density_method 'not measured'
_exptl_crystal_description 'transparent parallelepiped'
_exptl_crystal_F_000 3288
_exptl_crystal_size_max 0.30
_exptl_crystal_size_mid 0.20
_exptl_crystal_size_min 0.16
_refine_diff_density_max 0.887
_refine_diff_density_min -0.741
_refine_diff_density_rms 0.075
_refine_ls_extinction_method none
_refine_ls_goodness_of_fit_ref 1.112
_refine_ls_hydrogen_treatment mixed
_refine_ls_matrix_type full
_refine_ls_number_parameters 460
_refine_ls_number_reflns 11969
_refine_ls_number_restraints 13
_refine_ls_restrained_S_all 1.113
_refine_ls_R_factor_all 0.0468
_refine_ls_R_factor_gt 0.0414
_refine_ls_shift/su_max 0.166
_refine_ls_shift/su_mean 0.001
_refine_ls_structure_factor_coef Fsqd
_refine_ls_weighting_details 'calc w=1/[\s^2^(Fo^2^)+(0.0362P)^2^+15.3098P] where P=(Fo^2^+2Fc^2^)/3'
_refine_ls_weighting_scheme calc
_refine_ls_wR_factor_gt 0.0991
_refine_ls_wR_factor_ref 0.1018
_reflns_number_gt 10874
_reflns_number_total 11969
_reflns_threshold_expression >2sigma(I)
_cod_data_source_file ic701073jsup1.cif
_cod_data_source_block 4
_cod_depositor_comments
;
The following automatic conversions were performed:

'_symmetry_cell_setting' value 'Monoclinic' changed to 'monoclinic'
according to /home/saulius/struct/CIF-dictionaries/cif_core.dic
dictionary named 'cif_core.dic' version 2.4.2 from
2011-04-26.

'_exptl_absorpt_correction_type' value 'Multi-Scan'
changed to 'multi-scan' according to
/home/saulius/struct/CIF-dictionaries/cif_core.dic dictionary named
'cif_core.dic' version 2.4.2 from 2011-04-26.

Automatic conversion script
Id: cif_fix_values 1891 2012-01-12 08:04:46Z andrius 
;
_cod_original_sg_symbol_H-M C2/c
_cod_original_formula_sum 'C24 H42 Cl N12 Ni2 O8.50'
_cod_database_code 4333419

loop_
_symmetry_equiv_pos_as_xyz
'x, y, z'
'-x, y, -z+1/2'
'x+1/2, y+1/2, z'
'-x+1/2, y+1/2, -z+1/2'
'-x, -y, -z'
'x, -y, z-1/2'
'-x+1/2, -y+1/2, -z'
'x+1/2, -y+1/2, z-1/2'

loop_
_atom_site_label
_atom_site_type_symbol
_atom_site_fract_x
_atom_site_fract_y
_atom_site_fract_z
_atom_site_U_iso_or_equiv
_atom_site_adp_type
_atom_site_occupancy
_atom_site_symmetry_multiplicity
_atom_site_calc_flag
_atom_site_refinement_flags
_atom_site_disorder_assembly
_atom_site_disorder_group
Ni1 Ni 0.241940(13) 0.976031(14) 0.217086(8) 0.01801(5) Uani 1 1 d . . .
Ni2 Ni 0.347795(12) 1.030146(13) 0.117576(8) 0.01598(5) Uani 1 1 d . . .
N1 N 0.32442(10) 0.98727(10) 0.03231(6) 0.0239(3) Uani 1 1 d . . .
C2 C 0.29823(12) 1.06571(13) -0.00016(7) 0.0277(4) Uani 1 1 d . . .
H2A H 0.2456 1.0808 0.0031 0.033 Uiso 1 1 calc R . .
H2B H 0.2949 1.0551 -0.0404 0.033 Uiso 1 1 calc R . .
C3 C 0.35314(12) 1.14039(13) 0.02036(7) 0.0270(4) Uani 1 1 d . . .
H3A H 0.4012 1.1324 0.0078 0.032 Uiso 1 1 calc R . .
H3B H 0.3281 1.1938 0.0034 0.032 Uiso 1 1 calc R . .
N4 N 0.37372(9) 1.14805(9) 0.08310(6) 0.0204(3) Uani 1 1 d . . .
C5 C 0.45910(10) 1.15874(12) 0.10636(7) 0.0227(3) Uani 1 1 d . . .
H5A H 0.4702 1.1735 0.1468 0.027 Uiso 1 1 calc R . .
H5B H 0.4776 1.2062 0.0867 0.027 Uiso 1 1 calc R . .
C6 C 0.50249(11) 1.07769(12) 0.09941(8) 0.0245(3) Uani 1 1 d . . .
H6A H 0.5032 1.0713 0.0595 0.029 Uiso 1 1 calc R . .
H6B H 0.5569 1.0818 0.1223 0.029 Uiso 1 1 calc R . .
N7 N 0.46499(9) 1.00155(10) 0.11732(6) 0.0204(3) Uani 1 1 d . . .
C8 C 0.45633(12) 0.93060(12) 0.07609(8) 0.0266(3) Uani 1 1 d . . .
H8A H 0.4390 0.8786 0.0922 0.032 Uiso 1 1 calc R . .
H8B H 0.5072 0.9184 0.0685 0.032 Uiso 1 1 calc R . .
C9 C 0.39770(13) 0.95339(14) 0.02143(8) 0.0288(4) Uani 1 1 d . . .
H9A H 0.4203 0.9968 0.0011 0.035 Uiso 1 1 calc R . .
H9B H 0.3857 0.9022 -0.0027 0.035 Uiso 1 1 calc R . .
C10 C 0.26235(13) 0.92195(14) 0.01845(8) 0.0304(4) Uani 1 1 d . . .
H10A H 0.2163 0.9429 0.0291 0.046 Uiso 1 1 calc R . .
H10B H 0.2807 0.8695 0.0392 0.046 Uiso 1 1 calc R . .
H10C H 0.2490 0.9103 -0.0221 0.046 Uiso 1 1 calc R . .
C11 C 0.51158(11) 0.97164(12) 0.17295(8) 0.0248(3) Uani 1 1 d . . .
H11A H 0.4849 0.9239 0.1856 0.037 Uiso 1 1 calc R . .
H11B H 0.5178 1.0182 0.2003 0.037 Uiso 1 1 calc R . .
H11C H 0.5628 0.9530 0.1698 0.037 Uiso 1 1 calc R . .
C12 C 0.33289(11) 1.22030(11) 0.10085(8) 0.0242(3) Uani 1 1 d . . .
H12A H 0.3436 1.2209 0.1420 0.036 Uiso 1 1 calc R . .
H12B H 0.2768 1.2144 0.0844 0.036 Uiso 1 1 calc R . .
H12C H 0.3510 1.2737 0.0879 0.036 Uiso 1 1 calc R . .
O21 O 0.37870(7) 1.07914(8) 0.19979(5) 0.0178(2) Uani 1 1 d . . .
N22 N 0.32441(8) 1.07233(9) 0.22833(5) 0.0169(2) Uani 1 1 d . . .
C23 C 0.32061(10) 1.13000(10) 0.26548(7) 0.0193(3) Uani 1 1 d . . .
H23 H 0.3572 1.1750 0.2757 0.023 Uiso 1 1 calc R . .
C24 C 0.25499(10) 1.11899(11) 0.28992(7) 0.0203(3) Uani 1 1 d . . .
N25 N 0.19953(9) 1.06196(10) 0.26839(6) 0.0224(3) Uani 1 1 d . . .
C26 C 0.14770(12) 1.06652(13) 0.30133(8) 0.0272(4) Uani 1 1 d . . .
H26 H 0.1021 1.0328 0.2964 0.033 Uiso 1 1 calc R . .
C27 C 0.17173(12) 1.12681(13) 0.34219(8) 0.0284(4) Uani 1 1 d . . .
H27 H 0.1464 1.1427 0.3703 0.034 Uiso 1 1 calc R . .
N28 N 0.24013(10) 1.16010(10) 0.33467(6) 0.0235(3) Uani 1 1 d . . .
C29 C 0.28910(13) 1.22353(13) 0.37090(8) 0.0290(4) Uani 1 1 d . . .
H29A H 0.3293 1.1945 0.3997 0.044 Uiso 1 1 calc R . .
H29B H 0.2570 1.2585 0.3892 0.044 Uiso 1 1 calc R . .
H29C H 0.3137 1.2600 0.3481 0.044 Uiso 1 1 calc R . .
O31 O 0.33598(8) 0.90656(8) 0.14081(5) 0.0206(2) Uani 1 1 d . . .
N32 N 0.31793(9) 0.89790(9) 0.18945(6) 0.0189(2) Uani 1 1 d . . .
C33 C 0.35127(11) 0.83720(11) 0.22333(7) 0.0213(3) Uani 1 1 d . . .
H33 H 0.3851 0.7962 0.2139 0.026 Uiso 1 1 calc R . .
C34 C 0.33137(11) 0.83889(11) 0.27692(7) 0.0215(3) Uani 1 1 d . . .
N35 N 0.28507(10) 0.89923(10) 0.28783(6) 0.0229(3) Uani 1 1 d . . .
C36 C 0.28204(12) 0.88681(13) 0.34284(7) 0.0284(4) Uani 1 1 d . . .
H36 H 0.2530 0.9204 0.3623 0.034 Uiso 1 1 calc R . .
C37 C 0.32731(13) 0.81874(13) 0.36475(8) 0.0301(4) Uani 1 1 d . . .
H37 H 0.3360 0.7967 0.4018 0.036 Uiso 1 1 calc R . .
N38 N 0.35818(10) 0.78812(10) 0.32241(6) 0.0255(3) Uani 1 1 d . . .
C39 C 0.41131(16) 0.71624(14) 0.32693(9) 0.0377(5) Uani 1 1 d . . .
H39A H 0.4200 0.7041 0.2899 0.057 Uiso 1 1 calc R . .
H39B H 0.3887 0.6661 0.3404 0.057 Uiso 1 1 calc R . .
H39C H 0.4610 0.7302 0.3536 0.057 Uiso 1 1 calc R . .
O41 O 0.23431(7) 1.06665(8) 0.10620(5) 0.0207(2) Uani 1 1 d . . .
N42 N 0.19585(9) 1.02016(9) 0.13589(6) 0.0191(2) Uani 1 1 d . . .
C43 C 0.12538(11) 0.99760(12) 0.11205(7) 0.0234(3) Uani 1 1 d . . .
H43 H 0.0977 1.0162 0.0756 0.028 Uiso 1 1 calc R . .
C44 C 0.09287(11) 0.94104(12) 0.14662(7) 0.0235(3) Uani 1 1 d . . .
N45 N 0.13745(10) 0.91008(10) 0.19451(6) 0.0238(3) Uani 1 1 d . . .
C46 C 0.09051(13) 0.85754(12) 0.21599(8) 0.0289(4) Uani 1 1 d . . .
H46 H 0.1063 0.8266 0.2502 0.035 Uiso 1 1 calc R . .
C47 C 0.01806(13) 0.85667(14) 0.18078(9) 0.0328(4) Uani 1 1 d . . .
H47 H -0.0253 0.8251 0.1855 0.039 Uiso 1 1 calc R . .
N48 N 0.01950(10) 0.91062(11) 0.13672(7) 0.0286(3) Uani 1 1 d . . .
C49 C -0.04533(13) 0.93001(19) 0.08853(10) 0.0415(6) Uani 1 1 d . . .
H49A H -0.0349 0.9834 0.0712 0.062 Uiso 1 1 calc R . .
H49B H -0.0930 0.9359 0.1011 0.062 Uiso 1 1 calc R . .
H49C H -0.0516 0.8838 0.0609 0.062 Uiso 1 1 calc R . .
Cl5 Cl 0.43603(5) 0.69447(4) 0.01755(2) 0.02243(13) Uani 0.826(2) 1 d PD A 1
O51 O 0.4769(2) 0.6224(2) 0.04385(17) 0.0905(12) Uani 0.826(2) 1 d PD A 1
O52 O 0.40111(18) 0.6703(2) -0.03871(10) 0.0694(9) Uani 0.826(2) 1 d PD A 1
O53 O 0.3802(2) 0.72218(19) 0.04515(15) 0.0764(11) Uani 0.826(2) 1 d PD A 1
O54 O 0.49358(17) 0.75952(17) 0.01968(14) 0.0621(9) Uani 0.826(2) 1 d PD A 1
Cl5X Cl 0.4618(2) 0.6990(2) 0.01595(14) 0.02243(13) Uani 0.174(2) 1 d PD A 2
O51X O 0.5434(4) 0.6914(8) 0.0323(6) 0.0905(12) Uani 0.174(2) 1 d PD A 2
O52X O 0.4334(8) 0.6320(6) -0.0217(4) 0.0694(9) Uani 0.174(2) 1 d PD A 2
O53X O 0.4300(8) 0.6932(7) 0.0631(4) 0.0764(11) Uani 0.174(2) 1 d PD A 2
O54X O 0.4471(6) 0.7815(4) -0.0095(5) 0.0621(9) Uani 0.174(2) 1 d PD A 2
O60 O 0.14376(10) 1.17021(11) 0.02914(7) 0.0406(4) Uani 1 1 d D . .
H60A H 0.1726(19) 1.1212(18) 0.0632(12) 0.061 Uiso 1 1 d D . .
H60B H 0.0817(12) 1.174(2) 0.0354(15) 0.061 Uiso 1 1 d D . .
O70 O 0.5000 1.18573(11) 0.2500 0.0219(3) Uani 1 2 d SD . .
H70 H 0.5497(13) 1.1410(15) 0.2720(10) 0.033 Uiso 1 1 d D . .

loop_
_atom_site_aniso_label
_atom_site_aniso_U_11
_atom_site_aniso_U_22
_atom_site_aniso_U_33
_atom_site_aniso_U_23
_atom_site_aniso_U_13
_atom_site_aniso_U_12
Ni1 0.02410(11) 0.01965(10) 0.01253(9) 0.00122(7) 0.00880(7) -0.00281(7)
Ni2 0.01997(10) 0.01890(9) 0.01036(8) 0.00072(6) 0.00622(7) -0.00299(7)
N1 0.0301(8) 0.0293(7) 0.0138(6) -0.0018(5) 0.0085(5) -0.0074(6)
C2 0.0323(9) 0.0370(10) 0.0131(6) 0.0037(6) 0.0045(6) -0.0067(8)
C3 0.0333(9) 0.0328(9) 0.0158(7) 0.0071(6) 0.0079(6) -0.0048(7)
N4 0.0235(7) 0.0235(6) 0.0153(6) 0.0028(5) 0.0072(5) -0.0032(5)
C5 0.0234(8) 0.0253(8) 0.0217(7) 0.0009(6) 0.0103(6) -0.0049(6)
C6 0.0234(8) 0.0293(8) 0.0240(8) -0.0013(6) 0.0118(6) -0.0043(6)
N7 0.0239(7) 0.0226(6) 0.0173(6) -0.0031(5) 0.0101(5) -0.0023(5)
C8 0.0320(9) 0.0280(8) 0.0236(8) -0.0079(6) 0.0142(7) -0.0029(7)
C9 0.0373(10) 0.0340(9) 0.0194(7) -0.0075(7) 0.0151(7) -0.0062(8)
C10 0.0378(10) 0.0360(10) 0.0179(7) -0.0052(7) 0.0080(7) -0.0139(8)
C11 0.0239(8) 0.0262(8) 0.0249(8) 0.0000(6) 0.0071(6) 0.0043(6)
C12 0.0257(8) 0.0201(7) 0.0275(8) 0.0039(6) 0.0083(6) -0.0001(6)
O21 0.0196(5) 0.0218(5) 0.0138(5) -0.0011(4) 0.0078(4) -0.0020(4)
N22 0.0207(6) 0.0186(6) 0.0126(5) 0.0017(4) 0.0065(5) 0.0007(5)
C23 0.0231(7) 0.0198(7) 0.0159(6) -0.0006(5) 0.0067(5) 0.0001(6)
C24 0.0272(8) 0.0204(7) 0.0153(6) 0.0018(5) 0.0090(6) 0.0040(6)
N25 0.0259(7) 0.0260(7) 0.0185(6) 0.0029(5) 0.0115(5) 0.0008(5)
C26 0.0305(9) 0.0318(9) 0.0245(8) 0.0051(7) 0.0165(7) 0.0031(7)
C27 0.0372(10) 0.0304(9) 0.0237(8) 0.0055(7) 0.0189(7) 0.0089(7)
N28 0.0336(8) 0.0222(6) 0.0179(6) 0.0014(5) 0.0125(6) 0.0070(6)
C29 0.0424(11) 0.0256(8) 0.0198(7) -0.0029(6) 0.0093(7) 0.0069(7)
O31 0.0312(6) 0.0207(5) 0.0131(5) -0.0005(4) 0.0115(4) -0.0034(5)
N32 0.0263(7) 0.0189(6) 0.0128(5) -0.0004(4) 0.0075(5) -0.0046(5)
C33 0.0305(8) 0.0173(7) 0.0166(6) -0.0005(5) 0.0072(6) -0.0030(6)
C34 0.0308(8) 0.0186(7) 0.0144(6) 0.0018(5) 0.0048(6) -0.0057(6)
N35 0.0310(8) 0.0257(7) 0.0134(6) 0.0026(5) 0.0083(5) -0.0037(6)
C36 0.0369(10) 0.0355(9) 0.0149(7) 0.0036(6) 0.0106(7) -0.0051(8)
C37 0.0412(11) 0.0335(9) 0.0155(7) 0.0050(6) 0.0070(7) -0.0088(8)
N38 0.0364(8) 0.0216(7) 0.0163(6) 0.0034(5) 0.0031(6) -0.0054(6)
C39 0.0569(14) 0.0251(9) 0.0253(9) 0.0051(7) -0.0001(9) 0.0053(9)
O41 0.0189(5) 0.0279(6) 0.0168(5) 0.0074(4) 0.0072(4) -0.0045(4)
N42 0.0214(6) 0.0232(6) 0.0146(5) 0.0016(5) 0.0083(5) -0.0043(5)
C43 0.0236(8) 0.0322(8) 0.0153(6) 0.0011(6) 0.0066(6) -0.0094(7)
C44 0.0265(8) 0.0277(8) 0.0193(7) -0.0045(6) 0.0113(6) -0.0109(6)
N45 0.0320(8) 0.0241(7) 0.0196(6) -0.0007(5) 0.0143(6) -0.0081(6)
C46 0.0429(11) 0.0249(8) 0.0256(8) -0.0025(6) 0.0211(8) -0.0116(7)
C47 0.0426(11) 0.0322(9) 0.0308(9) -0.0076(7) 0.0225(8) -0.0201(8)
N48 0.0299(8) 0.0358(8) 0.0232(7) -0.0073(6) 0.0125(6) -0.0172(7)
C49 0.0307(10) 0.0620(15) 0.0314(10) -0.0053(10) 0.0074(8) -0.0243(10)
Cl5 0.0237(4) 0.01948(19) 0.0245(2) -0.00231(15) 0.0068(2) -0.0021(2)
O51 0.071(2) 0.0623(18) 0.121(3) 0.0525(19) -0.0061(19) 0.0151(15)
O52 0.070(2) 0.100(2) 0.0295(12) -0.0146(13) -0.0033(11) -0.0132(17)
O53 0.091(2) 0.0549(16) 0.117(3) -0.0346(16) 0.088(2) -0.0249(15)
O54 0.0629(17) 0.0478(13) 0.095(2) -0.0324(14) 0.0546(16) -0.0326(13)
Cl5X 0.0237(4) 0.01948(19) 0.0245(2) -0.00231(15) 0.0068(2) -0.0021(2)
O51X 0.071(2) 0.0623(18) 0.121(3) 0.0525(19) -0.0061(19) 0.0151(15)
O52X 0.070(2) 0.100(2) 0.0295(12) -0.0146(13) -0.0033(11) -0.0132(17)
O53X 0.091(2) 0.0549(16) 0.117(3) -0.0346(16) 0.088(2) -0.0249(15)
O54X 0.0629(17) 0.0478(13) 0.095(2) -0.0324(14) 0.0546(16) -0.0326(13)
O60 0.0391(9) 0.0400(9) 0.0404(9) 0.0088(7) 0.0061(7) -0.0004(7)
O70 0.0237(8) 0.0200(7) 0.0220(8) 0.000 0.0060(6) 0.000

loop_
_atom_type_symbol
_atom_type_description
_atom_type_scat_dispersion_real
_atom_type_scat_dispersion_imag
_atom_type_scat_source
C C 0.0033 0.0016 'International Tables Vol C Tables 4.2.6.8 and 6.1.1.4'
H H 0.0000 0.0000 'International Tables Vol C Tables 4.2.6.8 and 6.1.1.4'
N N 0.0061 0.0033 'International Tables Vol C Tables 4.2.6.8 and 6.1.1.4'
O O 0.0106 0.0060 'International Tables Vol C Tables 4.2.6.8 and 6.1.1.4'
Cl Cl 0.1484 0.1585 'International Tables Vol C Tables 4.2.6.8 and 6.1.1.4'
Ni Ni 0.3393 1.1124 'International Tables Vol C Tables 4.2.6.8 and 6.1.1.4'

loop_
_geom_angle_atom_site_label_1
_geom_angle_atom_site_label_2
_geom_angle_atom_site_label_3
_geom_angle
N32 Ni1 N42 90.72(6)
N32 Ni1 N22 88.59(5)
N42 Ni1 N22 88.62(5)
N32 Ni1 N45 103.52(6)
N42 Ni1 N45 78.68(6)
N22 Ni1 N45 162.43(6)
N32 Ni1 N35 78.45(6)
N42 Ni1 N35 164.28(6)
N22 Ni1 N35 102.31(6)
N45 Ni1 N35 92.68(6)
N32 Ni1 N25 159.95(6)
N42 Ni1 N25 104.32(6)
N22 Ni1 N25 78.75(6)
N45 Ni1 N25 92.56(6)
N35 Ni1 N25 89.04(6)
O31 Ni2 O41 97.73(5)
O31 Ni2 O21 95.68(5)
O41 Ni2 O21 91.95(5)
O31 Ni2 N4 168.50(5)
O41 Ni2 N4 90.55(5)
O21 Ni2 N4 91.97(5)
O31 Ni2 N7 88.41(6)
O41 Ni2 N7 171.17(5)
O21 Ni2 N7 93.76(5)
N4 Ni2 N7 82.52(6)
O31 Ni2 N1 88.11(5)
O41 Ni2 N1 91.02(6)
O21 Ni2 N1 174.83(5)
N4 Ni2 N1 83.77(6)
N7 Ni2 N1 82.81(6)
C2 N1 C10 109.87(16)
C2 N1 C9 111.65(15)
C10 N1 C9 110.26(16)
C2 N1 Ni2 102.83(11)
C10 N1 Ni2 112.88(11)
C9 N1 Ni2 109.18(11)
N1 C2 C3 112.06(15)
N4 C3 C2 111.63(14)
C12 N4 C5 109.42(14)
C12 N4 C3 111.02(15)
C5 N4 C3 111.09(14)
C12 N4 Ni2 112.13(10)
C5 N4 Ni2 104.41(10)
C3 N4 Ni2 108.60(11)
N4 C5 C6 111.13(14)
N7 C6 C5 111.02(14)
C11 N7 C8 109.06(15)
C11 N7 C6 109.88(14)
C8 N7 C6 112.06(13)
C11 N7 Ni2 112.29(10)
C8 N7 Ni2 103.26(11)
C6 N7 Ni2 110.17(11)
N7 C8 C9 110.73(16)
N1 C9 C8 111.02(14)
N22 O21 Ni2 115.47(9)
C23 N22 O21 119.23(14)
C23 N22 Ni1 115.96(11)
O21 N22 Ni1 124.80(10)
N22 C23 C24 113.56(15)
N25 C24 N28 111.14(15)
N25 C24 C23 120.39(15)
N28 C24 C23 128.46(16)
C24 N25 C26 105.72(15)
C24 N25 Ni1 108.82(11)
C26 N25 Ni1 141.25(14)
C27 C26 N25 109.72(18)
C26 C27 N28 106.51(15)
C24 N28 C27 106.90(16)
C24 N28 C29 127.27(16)
C27 N28 C29 125.71(15)
N32 O31 Ni2 114.56(9)
C33 N32 O31 118.41(15)
C33 N32 Ni1 116.94(11)
O31 N32 Ni1 124.63(11)
N32 C33 C34 112.91(16)
N35 C34 N38 110.99(15)
N35 C34 C33 120.41(15)
N38 C34 C33 128.45(17)
C34 N35 C36 106.24(16)
C34 N35 Ni1 110.95(11)
C36 N35 Ni1 142.79(14)
C37 C36 N35 109.22(18)
C36 C37 N38 106.54(15)
C34 N38 C37 107.01(16)
C34 N38 C39 126.98(17)
C37 N38 C39 125.99(16)
N42 O41 Ni2 113.45(10)
C43 N42 O41 118.44(14)
C43 N42 Ni1 116.33(11)
O41 N42 Ni1 125.17(11)
N42 C43 C44 112.99(15)
N45 C44 N48 111.02(16)
N45 C44 C43 120.35(16)
N48 C44 C43 128.61(17)
C44 N45 C46 106.02(16)
C44 N45 Ni1 110.11(11)
C46 N45 Ni1 142.12(14)
C47 C46 N45 109.52(18)
C46 C47 N48 106.72(16)
C44 N48 C47 106.72(17)
C44 N48 C49 126.76(17)
C47 N48 C49 126.51(17)
O53 Cl5 O51 111.8(2)
O53 Cl5 O52 111.5(2)
O51 Cl5 O52 106.2(2)
O53 Cl5 O54 110.33(15)
O51 Cl5 O54 106.0(2)
O52 Cl5 O54 110.84(19)
O52X Cl5X O51X 107.1(6)
O52X Cl5X O53X 109.7(6)
O51X Cl5X O53X 111.2(6)
O52X Cl5X O54X 113.2(6)
O51X Cl5X O54X 105.1(6)
O53X Cl5X O54X 110.3(5)

loop_
_geom_bond_atom_site_label_1
_geom_bond_atom_site_label_2
_geom_bond_distance
Ni1 N32 2.0666(15)
Ni1 N42 2.0722(14)
Ni1 N22 2.0762(14)
Ni1 N45 2.0764(16)
Ni1 N35 2.0929(15)
Ni1 N25 2.1144(15)
Ni2 O31 2.0489(12)
Ni2 O41 2.0495(13)
Ni2 O21 2.0989(11)
Ni2 N4 2.1353(14)
Ni2 N7 2.1364(15)
Ni2 N1 2.1378(14)
N1 C2 1.476(3)
N1 C10 1.482(2)
N1 C9 1.496(3)
C2 C3 1.527(3)
C3 N4 1.495(2)
N4 C12 1.473(2)
N4 C5 1.490(2)
C5 C6 1.521(3)
C6 N7 1.490(2)
N7 C11 1.482(2)
N7 C8 1.487(2)
C8 C9 1.517(3)
O21 N22 1.3369(17)
N22 C23 1.300(2)
C23 C24 1.455(2)
C24 N25 1.337(2)
C24 N28 1.359(2)
N25 C26 1.377(2)
C26 C27 1.366(3)
C27 N28 1.381(3)
N28 C29 1.465(3)
O31 N32 1.3224(16)
N32 C33 1.304(2)
C33 C34 1.450(2)
C34 N35 1.328(2)
C34 N38 1.356(2)
N35 C36 1.381(2)
C36 C37 1.363(3)
C37 N38 1.382(3)
N38 C39 1.459(3)
O41 N42 1.3387(17)
N42 C43 1.290(2)
C43 C44 1.449(2)
C44 N45 1.331(2)
C44 N48 1.353(2)
N45 C46 1.373(2)
C46 C47 1.356(3)
C47 N48 1.380(3)
N48 C49 1.458(3)
Cl5 O53 1.408(2)
Cl5 O51 1.409(3)
Cl5 O52 1.414(2)
Cl5 O54 1.438(2)
Cl5X O52X 1.407(5)
Cl5X O51X 1.408(5)
Cl5X O53X 1.418(5)
Cl5X O54X 1.433(5)
